data_4309497
loop_
_publ_author_name
'Zheng-Hua Zhang'
'Taka-aki Okamura'
'Yasuchika Hasegawa'
'Hiroyuki Kawaguchi'
'Ling-Yan Kong'
'Wei-Yin Sun'
'Norikazu Ueyama'

_publ_section_title
;
Syntheses, Structures, and Luminescent and Magnetic Properties of Novel
Three-Dimensional Lanthanide Complexes with 1,3,5-Benzenetriacetate
;
_journal_name_full 'Inorganic Chemistry'
_journal_page_first 6219
_journal_page_last 6227
_journal_paper_doi 10.1021/ic050453a
_journal_volume 44
_journal_year 2005
_chemical_formula_moiety 'C12 H13.96 Eu O8.48 '
_chemical_formula_sum 'C12 H13.96 Eu O8.48'
_chemical_formula_weight 445.86
_chemical_name_systematic
; 
[Eu(bta)(H2O)]n-1.48n(H2O) 
;
_space_group_IT_number 2
_symmetry_cell_setting triclinic
_symmetry_Int_Tables_number 2
_symmetry_space_group_name_Hall '-P 1'
_symmetry_space_group_name_H-M 'P -1'
_atom_sites_solution_hydrogens geom
_atom_sites_solution_primary direct
_atom_sites_solution_secondary difmap
_audit_creation_method SHELXL-97
_cell_angle_alpha 106.61(3)
_cell_angle_beta 105.28(3)
_cell_angle_gamma 100.69(3)
_cell_formula_units_Z 2
_cell_length_a 7.727(2)
_cell_length_b 9.705(3)
_cell_length_c 10.580(3)
_cell_measurement_reflns_used 6561
_cell_measurement_temperature 200
_cell_measurement_theta_max 27.7
_cell_measurement_theta_min 3.1
_cell_volume 703.6(4)
_computing_structure_refinement 'SHELXL-97 (Sheldrick, 1997)'
_computing_structure_solution 'SHELXS-86 (Sheldrick, 1985)'
_diffrn_ambient_temperature 200
_diffrn_detector_area_resol_mean 10.00
_diffrn_measured_fraction_theta_full 0.992
_diffrn_measured_fraction_theta_max 0.992
_diffrn_measurement_device_type 'Rigaku RAXIS-RAPID Imaging Plate'
_diffrn_measurement_method \w
_diffrn_radiation_monochromator graphite
_diffrn_radiation_source 'fine-focus sealed tube'
_diffrn_radiation_type MoK\a
_diffrn_radiation_wavelength 0.71075
_diffrn_reflns_av_R_equivalents 0.0519
_diffrn_reflns_av_sigmaI/netI 0.0581
_diffrn_reflns_limit_h_max 10
_diffrn_reflns_limit_h_min -9
_diffrn_reflns_limit_k_max 12
_diffrn_reflns_limit_k_min -12
_diffrn_reflns_limit_l_max 13
_diffrn_reflns_limit_l_min -13
_diffrn_reflns_number 6967
_diffrn_reflns_theta_full 27.48
_diffrn_reflns_theta_max 27.48
_diffrn_reflns_theta_min 3.11
_exptl_absorpt_coefficient_mu 4.497
_exptl_absorpt_correction_T_max 0.799
_exptl_absorpt_correction_T_min 0.467
_exptl_absorpt_correction_type multi-scan
_exptl_absorpt_process_details '(Higashi, 1995)'
_exptl_crystal_colour colorless
_exptl_crystal_density_diffrn 2.104
_exptl_crystal_density_method 'not measured'
_exptl_crystal_description block
_exptl_crystal_F_000 434
_exptl_crystal_size_max 0.200
_exptl_crystal_size_mid 0.150
_exptl_crystal_size_min 0.050
_refine_diff_density_max 0.740
_refine_diff_density_min -0.838
_refine_diff_density_rms 0.150
_refine_ls_extinction_method none
_refine_ls_goodness_of_fit_ref 0.972
_refine_ls_hydrogen_treatment mixed
_refine_ls_matrix_type full
_refine_ls_number_parameters 200
_refine_ls_number_reflns 3199
_refine_ls_number_restraints 0
_refine_ls_restrained_S_all 0.972
_refine_ls_R_factor_all 0.0316
_refine_ls_R_factor_gt 0.0261
_refine_ls_shift/su_max 0.001
_refine_ls_shift/su_mean 0.000
_refine_ls_structure_factor_coef Fsqd
_refine_ls_weighting_details 'calc w=1/[\s^2^(Fo^2^)+(0.0254P)^2^+0.0000P] where P=(Fo^2^+2Fc^2^)/3'
_refine_ls_weighting_scheme calc
_refine_ls_wR_factor_gt 0.0551
_refine_ls_wR_factor_ref 0.0558
_reflns_number_gt 2827
_reflns_number_total 3199
_reflns_threshold_expression >2sigma(I)
_cod_data_source_file ic050453asi20050525_093545_3.cif
_cod_data_source_block 3
_cod_original_cell_volume 703.7(4)
_cod_original_sg_symbol_H-M 'P -1 '
_cod_database_code 4309497

loop_
_symmetry_equiv_pos_as_xyz
'x, y, z'
'-x, -y, -z'

loop_
_atom_site_label
_atom_site_type_symbol
_atom_site_fract_x
_atom_site_fract_y
_atom_site_fract_z
_atom_site_U_iso_or_equiv
_atom_site_adp_type
_atom_site_occupancy
_atom_site_symmetry_multiplicity
_atom_site_calc_flag
_atom_site_refinement_flags
_atom_site_disorder_assembly
_atom_site_disorder_group
Eu1 Eu 0.24655(2) 0.03189(2) 0.450704(19) 0.01434(6) Uani 1 1 d . . .
O1 O 0.4136(3) 0.3003(3) 0.5569(3) 0.0237(6) Uani 1 1 d . . .
O2 O 0.4025(4) -0.1572(3) 0.4146(3) 0.0227(6) Uani 1 1 d . . .
O3 O 0.3152(4) -0.0418(4) 0.6576(3) 0.0272(6) Uani 1 1 d . . .
O4 O 0.3947(3) 0.0667(3) 0.2880(3) 0.0210(5) Uani 1 1 d . . .
O5 O 0.0400(4) -0.1708(3) 0.2267(3) 0.0256(6) Uani 1 1 d . . .
O6 O 0.0671(3) 0.1394(3) 0.5977(3) 0.0202(5) Uani 1 1 d . . .
O7 O 0.0361(4) 0.1430(3) 0.3219(3) 0.0271(6) Uani 1 1 d . . .
O8 O 0.9251(6) 0.1294(5) 0.0347(4) 0.0542(10) Uani 1 1 d . . .
O9 O 0.1398(14) 0.4579(12) 0.5549(11) 0.070(4) Uani 0.481(16) 1 d P . .
C1 C 0.6902(5) 0.5413(4) 0.7941(4) 0.0190(7) Uani 1 1 d . . .
C2 C 0.5820(5) 0.6303(4) 0.7511(4) 0.0194(7) Uani 1 1 d . . .
H1 H 0.5487 0.6255 0.6565 0.023 Uiso 1 1 calc R . .
C3 C 0.5222(5) 0.7259(4) 0.8446(4) 0.0216(8) Uani 1 1 d . . .
C4 C 0.5766(6) 0.7353(4) 0.9833(4) 0.0233(8) Uani 1 1 d . . .
H2 H 0.5380 0.8019 1.0480 0.028 Uiso 1 1 calc R . .
C5 C 0.6865(5) 0.6493(4) 1.0297(4) 0.0228(8) Uani 1 1 d . . .
C6 C 0.7409(5) 0.5513(4) 0.9332(4) 0.0215(8) Uani 1 1 d . . .
H3 H 0.8138 0.4904 0.9630 0.026 Uiso 1 1 calc R . .
C11 C 0.7380(5) 0.4265(4) 0.6887(5) 0.0275(9) Uani 1 1 d . . .
H4 H 0.8454 0.3978 0.7382 0.033 Uiso 1 1 calc R . .
H5 H 0.7757 0.4713 0.6235 0.033 Uiso 1 1 calc R . .
C12 C 0.5744(5) 0.2880(4) 0.6061(4) 0.0180(7) Uani 1 1 d . . .
C31 C 0.3878(6) 0.8096(5) 0.7956(5) 0.0306(9) Uani 1 1 d . . .
H6 H 0.3680 0.8739 0.8788 0.037 Uiso 1 1 calc R . .
H7 H 0.2661 0.7352 0.7355 0.037 Uiso 1 1 calc R . .
C32 C 0.4424(5) -0.0930(4) 0.7153(4) 0.0190(7) Uani 1 1 d . . .
C51 C 0.7425(6) 0.6633(5) 1.1818(4) 0.0311(10) Uani 1 1 d . . .
H8 H 0.6371 0.6770 1.2160 0.037 Uiso 1 1 calc R . .
H9 H 0.7671 0.5690 1.1895 0.037 Uiso 1 1 calc R . .
C52 C -0.0869(5) -0.2083(4) 0.2738(4) 0.0193(7) Uani 1 1 d . . .

loop_
_atom_site_aniso_label
_atom_site_aniso_U_11
_atom_site_aniso_U_22
_atom_site_aniso_U_33
_atom_site_aniso_U_23
_atom_site_aniso_U_13
_atom_site_aniso_U_12
Eu1 0.00861(8) 0.01726(9) 0.01577(9) 0.00488(6) 0.00356(6) 0.00277(6)
O1 0.0142(12) 0.0180(13) 0.0339(15) 0.0029(11) 0.0077(11) 0.0038(10)
O2 0.0219(13) 0.0163(13) 0.0244(13) 0.0040(11) 0.0012(11) 0.0070(11)
O3 0.0195(13) 0.0410(17) 0.0303(15) 0.0211(13) 0.0109(12) 0.0130(12)
O4 0.0158(12) 0.0294(14) 0.0222(13) 0.0130(11) 0.0087(11) 0.0071(11)
O5 0.0147(12) 0.0344(16) 0.0197(13) 0.0041(12) 0.0041(11) -0.0004(11)
O6 0.0145(12) 0.0237(13) 0.0198(13) 0.0062(10) 0.0057(10) 0.0020(10)
O7 0.0209(13) 0.0369(17) 0.0306(15) 0.0194(13) 0.0084(12) 0.0128(12)
O8 0.054(2) 0.071(3) 0.046(2) 0.030(2) 0.0214(19) 0.016(2)
O9 0.076(7) 0.076(8) 0.091(8) 0.054(6) 0.035(6) 0.046(6)
C1 0.0138(16) 0.0129(16) 0.0245(18) 0.0023(14) 0.0054(14) -0.0009(13)
C2 0.0180(17) 0.0204(18) 0.0206(17) 0.0079(14) 0.0073(15) 0.0050(14)
C3 0.0176(17) 0.0187(18) 0.031(2) 0.0107(15) 0.0102(16) 0.0053(14)
C4 0.028(2) 0.0174(18) 0.0225(18) 0.0031(15) 0.0134(16) 0.0024(15)
C5 0.0196(18) 0.0213(18) 0.0173(17) 0.0037(14) 0.0022(15) -0.0068(14)
C6 0.0125(15) 0.0176(18) 0.030(2) 0.0101(15) 0.0008(15) 0.0012(14)
C11 0.0189(19) 0.0198(19) 0.037(2) 0.0000(17) 0.0105(17) 0.0031(15)
C12 0.0210(17) 0.0195(17) 0.0148(16) 0.0039(13) 0.0109(14) 0.0051(14)
C31 0.027(2) 0.032(2) 0.047(3) 0.023(2) 0.021(2) 0.0164(18)
C32 0.0166(16) 0.0220(18) 0.0178(17) 0.0049(14) 0.0057(14) 0.0074(14)
C51 0.025(2) 0.035(2) 0.0200(19) 0.0089(17) 0.0002(17) -0.0097(18)
C52 0.0145(16) 0.0230(19) 0.0197(17) 0.0085(15) 0.0036(14) 0.0056(14)

loop_
_atom_type_symbol
_atom_type_description
_atom_type_scat_dispersion_real
_atom_type_scat_dispersion_imag
_atom_type_scat_source
Eu Eu -0.1578 3.6682 'International Tables Vol C Tables 4.2.6.8 and 6.1.1.4'
O O 0.0106 0.0060 'International Tables Vol C Tables 4.2.6.8 and 6.1.1.4'
C C 0.0033 0.0016 'International Tables Vol C Tables 4.2.6.8 and 6.1.1.4'
H H 0.0000 0.0000 'International Tables Vol C Tables 4.2.6.8 and 6.1.1.4'

loop_
_geom_angle_atom_site_label_1
_geom_angle_atom_site_label_2
_geom_angle_atom_site_label_3
_geom_angle
_geom_angle_site_symmetry_1
_geom_angle_site_symmetry_3
_geom_angle_publ_flag
O4 Eu1 O2 74.23(10) . . ?
O4 Eu1 O7 79.51(9) . . ?
O2 Eu1 O7 141.47(10) . . ?
O4 Eu1 O3 137.25(9) . . ?
O2 Eu1 O3 71.08(10) . . ?
O7 Eu1 O3 142.59(9) . . ?
O4 Eu1 O1 78.00(10) . . ?
O2 Eu1 O1 122.73(9) . . ?
O7 Eu1 O1 77.32(10) . . ?
O3 Eu1 O1 100.59(11) . . ?
O4 Eu1 O6 144.30(9) . . ?
O2 Eu1 O6 141.10(10) . . ?
O7 Eu1 O6 71.31(9) . . ?
O3 Eu1 O6 72.00(9) . . ?
O1 Eu1 O6 75.93(9) . . ?
O4 Eu1 O5 76.72(9) . . ?
O2 Eu1 O5 74.09(10) . . ?
O7 Eu1 O5 72.77(11) . . ?
O3 Eu1 O5 115.68(11) . . ?
O1 Eu1 O5 143.67(11) . . ?
O6 Eu1 O5 112.32(9) . . ?
O4 Eu1 O6 128.14(9) . 2_556 ?
O2 Eu1 O6 96.38(9) . 2_556 ?
O7 Eu1 O6 78.21(10) . 2_556 ?
O3 Eu1 O6 80.35(10) . 2_556 ?
O1 Eu1 O6 139.29(8) . 2_556 ?
O6 Eu1 O6 65.60(10) . 2_556 ?
O5 Eu1 O6 52.08(9) . 2_556 ?
O4 Eu1 O2 71.87(9) . 2_656 ?
O2 Eu1 O2 72.40(10) . 2_656 ?
O7 Eu1 O2 124.88(10) . 2_656 ?
O3 Eu1 O2 74.40(10) . 2_656 ?
O1 Eu1 O2 51.53(9) . 2_656 ?
O6 Eu1 O2 108.65(9) . 2_656 ?
O5 Eu1 O2 138.92(8) . 2_656 ?
O6 Eu1 O2 154.52(10) 2_556 2_656 ?
O4 Eu1 C52 102.07(10) . . ?
O2 Eu1 C52 84.72(10) . . ?
O7 Eu1 C52 73.68(11) . . ?
O3 Eu1 C52 98.84(11) . . ?
O1 Eu1 C52 150.41(10) . . ?
O6 Eu1 C52 89.24(9) . . ?
O5 Eu1 C52 25.66(9) . . ?
O6 Eu1 C52 26.42(9) 2_556 . ?
O2 Eu1 C52 157.11(9) 2_656 . ?
O4 Eu1 C12 73.63(10) . . ?
O2 Eu1 C12 98.04(10) . . ?
O7 Eu1 C12 101.05(11) . . ?
O3 Eu1 C12 87.21(11) . . ?
O1 Eu1 C12 25.39(10) . . ?
O6 Eu1 C12 91.94(9) . . ?
O5 Eu1 C12 150.34(9) . . ?
O6 Eu1 C12 156.76(9) 2_556 . ?
O2 Eu1 C12 26.14(9) 2_656 . ?
C52 Eu1 C12 173.91(11) . . ?
O4 Eu1 Eu1 68.77(7) . 2_656 ?
O2 Eu1 Eu1 37.89(7) . 2_656 ?
O7 Eu1 Eu1 146.45(7) . 2_656 ?
O3 Eu1 Eu1 68.53(6) . 2_656 ?
O1 Eu1 Eu1 85.44(7) . 2_656 ?
O6 Eu1 Eu1 131.96(7) . 2_656 ?
O5 Eu1 Eu1 108.83(7) . 2_656 ?
O6 Eu1 Eu1 130.37(7) 2_556 2_656 ?
O2 Eu1 Eu1 34.51(6) 2_656 2_656 ?
C52 Eu1 Eu1 122.61(8) . 2_656 ?
C12 Eu1 Eu1 60.31(8) . 2_656 ?
C12 O1 Eu1 97.7(2) . . ?
C12 O2 Eu1 157.6(2) 2_656 . ?
C12 O2 Eu1 91.6(2) 2_656 2_656 ?
Eu1 O2 Eu1 107.60(10) . 2_656 ?
C32 O3 Eu1 134.2(2) . . ?
C32 O4 Eu1 137.0(3) 2_656 . ?
C52 O5 Eu1 94.9(2) . . ?
C52 O6 Eu1 140.8(2) 2_556 . ?
C52 O6 Eu1 93.5(2) 2_556 2_556 ?
Eu1 O6 Eu1 114.40(10) . 2_556 ?
C6 C1 C2 119.0(3) . . ?
C6 C1 C11 120.3(4) . . ?
C2 C1 C11 120.4(4) . . ?
C3 C2 C1 120.9(4) . . ?
C3 C2 H1 119.5 . . ?
C1 C2 H1 119.5 . . ?
C4 C3 C2 118.9(4) . . ?
C4 C3 C31 119.8(3) . . ?
C2 C3 C31 121.1(4) . . ?
C3 C4 C5 121.5(3) . . ?
C3 C4 H2 119.3 . . ?
C5 C4 H2 119.3 . . ?
C4 C5 C6 118.6(4) . . ?
C4 C5 C51 119.6(4) . . ?
C6 C5 C51 121.8(4) . . ?
C1 C6 C5 121.0(4) . . ?
C1 C6 H3 119.5 . . ?
C5 C6 H3 119.5 . . ?
C1 C11 C12 111.6(3) . . ?
C1 C11 H4 109.3 . . ?
C12 C11 H4 109.3 . . ?
C1 C11 H5 109.3 . . ?
C12 C11 H5 109.3 . . ?
H4 C11 H5 108.0 . . ?
O1 C12 O2 119.2(3) . 2_656 ?
O1 C12 C11 120.2(3) . . ?
O2 C12 C11 120.6(3) 2_656 . ?
O1 C12 Eu1 56.94(19) . . ?
O2 C12 Eu1 62.27(19) 2_656 . ?
C11 C12 Eu1 176.9(2) . . ?
C3 C31 C32 117.4(3) . 1_565 ?
C3 C31 H6 108.0 . . ?
C32 C31 H6 108.0 1_565 . ?
C3 C31 H7 108.0 . . ?
C32 C31 H7 108.0 1_565 . ?
H6 C31 H7 107.2 . . ?
O4 C32 O3 125.1(4) 2_656 . ?
O4 C32 C31 119.1(3) 2_656 1_545 ?
O3 C32 C31 115.8(3) . 1_545 ?
C52 C51 C5 113.1(3) 1_666 . ?
C52 C51 H8 109.0 1_666 . ?
C5 C51 H8 109.0 . . ?
C52 C51 H9 109.0 1_666 . ?
C5 C51 H9 109.0 . . ?
H8 C51 H9 107.8 . . ?
O5 C52 O6 119.5(3) . 2_556 ?
O5 C52 C51 120.1(3) . 1_444 ?
O6 C52 C51 120.4(3) 2_556 1_444 ?
O5 C52 Eu1 59.47(19) . . ?
O6 C52 Eu1 60.07(18) 2_556 . ?
C51 C52 Eu1 178.3(3) 1_444 . ?

loop_
_geom_bond_atom_site_label_1
_geom_bond_atom_site_label_2
_geom_bond_distance
_geom_bond_site_symmetry_2
_geom_bond_publ_flag
Eu1 O4 2.370(3) . ?
Eu1 O2 2.372(3) . ?
Eu1 O7 2.447(3) . ?
Eu1 O3 2.451(3) . ?
Eu1 O1 2.456(3) . ?
Eu1 O6 2.485(3) . ?
Eu1 O5 2.492(3) . ?
Eu1 O6 2.503(3) 2_556 ?
Eu1 O2 2.571(3) 2_656 ?
Eu1 C52 2.883(4) . ?
Eu1 C12 2.904(4) . ?
Eu1 Eu1 3.9911(13) 2_656 ?
O1 C12 1.256(5) . ?
O2 C12 1.280(5) 2_656 ?
O2 Eu1 2.571(3) 2_656 ?
O3 C32 1.274(5) . ?
O4 C32 1.249(4) 2_656 ?
O5 C52 1.253(4) . ?
O6 C52 1.285(5) 2_556 ?
O6 Eu1 2.503(3) 2_556 ?
C1 C6 1.389(6) . ?
C1 C2 1.395(5) . ?
C1 C11 1.510(5) . ?
C2 C3 1.389(5) . ?
C2 H1 0.9500 . ?
C3 C4 1.386(6) . ?
C3 C31 1.509(6) . ?
C4 C5 1.392(6) . ?
C4 H2 0.9500 . ?
C5 C6 1.395(5) . ?
C5 C51 1.510(6) . ?
C6 H3 0.9500 . ?
C11 C12 1.512(5) . ?
C11 H4 0.9900 . ?
C11 H5 0.9900 . ?
C12 O2 1.280(5) 2_656 ?
C31 C32 1.514(6) 1_565 ?
C31 H6 0.9900 . ?
C31 H7 0.9900 . ?
C32 O4 1.249(4) 2_656 ?
C32 C31 1.514(6) 1_545 ?
C51 C52 1.503(5) 1_666 ?
C51 H8 0.9900 . ?
C51 H9 0.9900 . ?
C52 O6 1.285(5) 2_556 ?
C52 C51 1.503(5) 1_444 ?

loop_
_geom_torsion_atom_site_label_1
_geom_torsion_atom_site_label_2
_geom_torsion_atom_site_label_3
_geom_torsion_atom_site_label_4
_geom_torsion
_geom_torsion_site_symmetry_1
_geom_torsion_site_symmetry_2
_geom_torsion_site_symmetry_3
_geom_torsion_site_symmetry_4
_geom_torsion_publ_flag
O4 Eu1 O1 C12 -77.0(2) . . . . ?
O2 Eu1 O1 C12 -14.9(3) . . . . ?
O7 Eu1 O1 C12 -158.8(2) . . . . ?
O3 Eu1 O1 C12 59.3(2) . . . . ?
O6 Eu1 O1 C12 127.6(2) . . . . ?
O5 Eu1 O1 C12 -123.8(2) . . . . ?
O6 Eu1 O1 C12 146.8(2) 2_556 . . . ?
O2 Eu1 O1 C12 -0.8(2) 2_656 . . . ?
C52 Eu1 O1 C12 -170.4(2) . . . . ?
Eu1 Eu1 O1 C12 -7.8(2) 2_656 . . . ?
O4 Eu1 O2 C12 -136.5(7) . . . 2_656 ?
O7 Eu1 O2 C12 -87.7(7) . . . 2_656 ?
O3 Eu1 O2 C12 68.9(7) . . . 2_656 ?
O1 Eu1 O2 C12 159.5(6) . . . 2_656 ?
O6 Eu1 O2 C12 49.8(7) . . . 2_656 ?
O5 Eu1 O2 C12 -56.2(6) . . . 2_656 ?
O6 Eu1 O2 C12 -8.6(7) 2_556 . . 2_656 ?
O2 Eu1 O2 C12 147.9(7) 2_656 . . 2_656 ?
C52 Eu1 O2 C12 -32.4(7) . . . 2_656 ?
C12 Eu1 O2 C12 153.1(6) . . . 2_656 ?
Eu1 Eu1 O2 C12 147.9(7) 2_656 . . 2_656 ?
O4 Eu1 O2 Eu1 75.54(11) . . . 2_656 ?
O7 Eu1 O2 Eu1 124.37(14) . . . 2_656 ?
O3 Eu1 O2 Eu1 -79.07(12) . . . 2_656 ?
O1 Eu1 O2 Eu1 11.54(16) . . . 2_656 ?
O6 Eu1 O2 Eu1 -98.11(15) . . . 2_656 ?
O5 Eu1 O2 Eu1 155.89(13) . . . 2_656 ?
O6 Eu1 O2 Eu1 -156.56(11) 2_556 . . 2_656 ?
O2 Eu1 O2 Eu1 0.0 2_656 . . 2_656 ?
C52 Eu1 O2 Eu1 179.69(12) . . . 2_656 ?
C12 Eu1 O2 Eu1 5.16(13) . . . 2_656 ?
O4 Eu1 O3 C32 -8.6(4) . . . . ?
O2 Eu1 O3 C32 28.8(4) . . . . ?
O7 Eu1 O3 C32 -175.2(3) . . . . ?
O1 Eu1 O3 C32 -92.3(4) . . . . ?
O6 Eu1 O3 C32 -163.6(4) . . . . ?
O5 Eu1 O3 C32 89.7(4) . . . . ?
O6 Eu1 O3 C32 129.1(4) 2_556 . . . ?
O2 Eu1 O3 C32 -47.5(4) 2_656 . . . ?
C52 Eu1 O3 C32 110.1(4) . . . . ?
C12 Eu1 O3 C32 -70.6(4) . . . . ?
Eu1 Eu1 O3 C32 -11.5(3) 2_656 . . . ?
O2 Eu1 O4 C32 -59.4(4) . . . 2_656 ?
O7 Eu1 O4 C32 149.1(4) . . . 2_656 ?
O3 Eu1 O4 C32 -22.7(4) . . . 2_656 ?
O1 Eu1 O4 C32 70.0(4) . . . 2_656 ?
O6 Eu1 O4 C32 113.8(4) . . . 2_656 ?
O5 Eu1 O4 C32 -136.3(4) . . . 2_656 ?
O6 Eu1 O4 C32 -145.1(3) 2_556 . . 2_656 ?
O2 Eu1 O4 C32 16.9(3) 2_656 . . 2_656 ?
C52 Eu1 O4 C32 -140.3(4) . . . 2_656 ?
C12 Eu1 O4 C32 44.2(4) . . . 2_656 ?
Eu1 Eu1 O4 C32 -19.7(3) 2_656 . . 2_656 ?
O4 Eu1 O5 C52 -171.0(3) . . . . ?
O2 Eu1 O5 C52 111.9(3) . . . . ?
O7 Eu1 O5 C52 -88.1(2) . . . . ?
O3 Eu1 O5 C52 52.6(3) . . . . ?
O1 Eu1 O5 C52 -124.0(2) . . . . ?
O6 Eu1 O5 C52 -27.4(3) . . . . ?
O6 Eu1 O5 C52 0.2(2) 2_556 . . . ?
O2 Eu1 O5 C52 148.2(2) 2_656 . . . ?
C12 Eu1 O5 C52 -170.1(2) . . . . ?
Eu1 Eu1 O5 C52 127.2(2) 2_656 . . . ?
O4 Eu1 O6 C52 -106.5(4) . . . 2_556 ?
O2 Eu1 O6 C52 63.0(4) . . . 2_556 ?
O7 Eu1 O6 C52 -143.3(4) . . . 2_556 ?
O3 Eu1 O6 C52 44.1(4) . . . 2_556 ?
O1 Eu1 O6 C52 -62.2(4) . . . 2_556 ?
O5 Eu1 O6 C52 155.2(4) . . . 2_556 ?
O6 Eu1 O6 C52 131.5(5) 2_556 . . 2_556 ?
O2 Eu1 O6 C52 -21.8(4) 2_656 . . 2_556 ?
C52 Eu1 O6 C52 143.7(4) . . . 2_556 ?
C12 Eu1 O6 C52 -42.3(4) . . . 2_556 ?
Eu1 Eu1 O6 C52 8.2(4) 2_656 . . 2_556 ?
O4 Eu1 O6 Eu1 122.08(14) . . . 2_556 ?
O2 Eu1 O6 Eu1 -68.42(17) . . . 2_556 ?
O7 Eu1 O6 Eu1 85.21(13) . . . 2_556 ?
O3 Eu1 O6 Eu1 -87.36(13) . . . 2_556 ?
O1 Eu1 O6 Eu1 166.34(14) . . . 2_556 ?
O5 Eu1 O6 Eu1 23.70(15) . . . 2_556 ?
O6 Eu1 O6 Eu1 0.0 2_556 . . 2_556 ?
O2 Eu1 O6 Eu1 -153.26(11) 2_656 . . 2_556 ?
C52 Eu1 O6 Eu1 12.20(13) . . . 2_556 ?
C12 Eu1 O6 Eu1 -173.78(13) . . . 2_556 ?
Eu1 Eu1 O6 Eu1 -123.27(8) 2_656 . . 2_556 ?
C6 C1 C2 C3 -1.2(5) . . . . ?
C11 C1 C2 C3 173.8(3) . . . . ?
C1 C2 C3 C4 2.0(5) . . . . ?
C1 C2 C3 C31 -173.2(3) . . . . ?
C2 C3 C4 C5 -1.2(6) . . . . ?
C31 C3 C4 C5 174.0(4) . . . . ?
C3 C4 C5 C6 -0.4(6) . . . . ?
C3 C4 C5 C51 179.9(4) . . . . ?
C2 C1 C6 C5 -0.5(5) . . . . ?
C11 C1 C6 C5 -175.4(3) . . . . ?
C4 C5 C6 C1 1.3(5) . . . . ?
C51 C5 C6 C1 -179.1(3) . . . . ?
C6 C1 C11 C12 97.9(4) . . . . ?
C2 C1 C11 C12 -77.0(5) . . . . ?
Eu1 O1 C12 O2 1.4(4) . . . 2_656 ?
Eu1 O1 C12 C11 -178.7(3) . . . . ?
C1 C11 C12 O1 45.4(5) . . . . ?
C1 C11 C12 O2 -134.6(4) . . . 2_656 ?
C1 C11 C12 Eu1 24(6) . . . . ?
O4 Eu1 C12 O1 96.5(2) . . . . ?
O2 Eu1 C12 O1 167.4(2) . . . . ?
O7 Eu1 C12 O1 21.0(2) . . . . ?
O3 Eu1 C12 O1 -122.2(2) . . . . ?
O6 Eu1 C12 O1 -50.3(2) . . . . ?
O5 Eu1 C12 O1 95.6(3) . . . . ?
O6 Eu1 C12 O1 -64.8(4) 2_556 . . . ?
O2 Eu1 C12 O1 178.6(4) 2_656 . . . ?
C52 Eu1 C12 O1 50.9(10) . . . . ?
Eu1 Eu1 C12 O1 171.1(2) 2_656 . . . ?
O4 Eu1 C12 O2 -82.1(2) . . . 2_656 ?
O2 Eu1 C12 O2 -11.2(3) . . . 2_656 ?
O7 Eu1 C12 O2 -157.6(2) . . . 2_656 ?
O3 Eu1 C12 O2 59.2(2) . . . 2_656 ?
O1 Eu1 C12 O2 -178.6(4) . . . 2_656 ?
O6 Eu1 C12 O2 131.1(2) . . . 2_656 ?
O5 Eu1 C12 O2 -83.1(3) . . . 2_656 ?
O6 Eu1 C12 O2 116.6(3) 2_556 . . 2_656 ?
C52 Eu1 C12 O2 -127.8(9) . . . 2_656 ?
Eu1 Eu1 C12 O2 -7.57(18) 2_656 . . 2_656 ?
O4 Eu1 C12 C11 118(5) . . . . ?
O2 Eu1 C12 C11 -171(5) . . . . ?
O7 Eu1 C12 C11 43(5) . . . . ?
O3 Eu1 C12 C11 -100(5) . . . . ?
O1 Eu1 C12 C11 22(5) . . . . ?
O6 Eu1 C12 C11 -28(5) . . . . ?
O5 Eu1 C12 C11 117(5) . . . . ?
O6 Eu1 C12 C11 -43(5) 2_556 . . . ?
O2 Eu1 C12 C11 -160(5) 2_656 . . . ?
C52 Eu1 C12 C11 73(5) . . . . ?
Eu1 Eu1 C12 C11 -167(5) 2_656 . . . ?
C4 C3 C31 C32 129.4(4) . . . 1_565 ?
C2 C3 C31 C32 -55.5(5) . . . 1_565 ?
Eu1 O3 C32 O4 29.5(6) . . . 2_656 ?
Eu1 O3 C32 C31 -151.8(3) . . . 1_545 ?
C4 C5 C51 C52 -84.1(5) . . . 1_666 ?
C6 C5 C51 C52 96.3(5) . . . 1_666 ?
Eu1 O5 C52 O6 -0.4(4) . . . 2_556 ?
Eu1 O5 C52 C51 -178.2(4) . . . 1_444 ?
O4 Eu1 C52 O5 8.9(2) . . . . ?
O2 Eu1 C52 O5 -63.7(2) . . . . ?
O7 Eu1 C52 O5 84.1(2) . . . . ?
O3 Eu1 C52 O5 -133.6(2) . . . . ?
O1 Eu1 C52 O5 95.8(3) . . . . ?
O6 Eu1 C52 O5 154.8(2) . . . . ?
O6 Eu1 C52 O5 -179.6(4) 2_556 . . . ?
O2 Eu1 C52 O5 -62.9(4) 2_656 . . . ?
C12 Eu1 C52 O5 53.5(10) . . . . ?
Eu1 Eu1 C52 O5 -63.5(3) 2_656 . . . ?
O4 Eu1 C52 O6 -171.5(2) . . . 2_556 ?
O2 Eu1 C52 O6 115.9(2) . . . 2_556 ?
O7 Eu1 C52 O6 -96.3(2) . . . 2_556 ?
O3 Eu1 C52 O6 46.0(2) . . . 2_556 ?
O1 Eu1 C52 O6 -84.6(3) . . . 2_556 ?
O6 Eu1 C52 O6 -25.6(3) . . . 2_556 ?
O5 Eu1 C52 O6 179.6(4) . . . 2_556 ?
O2 Eu1 C52 O6 116.7(3) 2_656 . . 2_556 ?
C12 Eu1 C52 O6 -126.9(9) . . . 2_556 ?
Eu1 Eu1 C52 O6 116.1(2) 2_656 . . 2_556 ?
O4 Eu1 C52 C51 83(10) . . . 1_444 ?
O2 Eu1 C52 C51 10(10) . . . 1_444 ?
O7 Eu1 C52 C51 158(10) . . . 1_444 ?
O3 Eu1 C52 C51 -60(10) . . . 1_444 ?
O1 Eu1 C52 C51 170(10) . . . 1_444 ?
O6 Eu1 C52 C51 -131(10) . . . 1_444 ?
O5 Eu1 C52 C51 74(10) . . . 1_444 ?
O6 Eu1 C52 C51 -106(10) 2_556 . . 1_444 ?
O2 Eu1 C52 C51 11(10) 2_656 . . 1_444 ?
C12 Eu1 C52 C51 127(9) . . . 1_444 ?
Eu1 Eu1 C52 C51 10(10) 2_656 . . 1_444 ?
